data_4074152
loop_
_publ_author_name
'Son, Seung Uk'
'Reingold, Jeffrey A.'
'Carpenter, Gene B.'
'Czech, Paul T.'
'Sweigart, Dwight A.'

_publ_section_title
;
 Charge-Assisted Hydrogen Bonding and Other Noncovalent Interactions in
 the Self-Assembly of the Organometallic Building Block
 [(\h6-hydroquinone)Rh(P(OPh)3)2]+with a Range of Counteranions
;
_journal_issue 22
_journal_name_full Organometallics
_journal_page_first 5276
_journal_paper_doi 10.1021/om0604425
_journal_volume 25
_journal_year 2006
_chemical_formula_sum 'C42 H36 F2 O10 P3 Rh'
_chemical_formula_weight 934.53
_chemical_name_systematic
; 
 ? 
;
_space_group_IT_number 2
_symmetry_cell_setting triclinic
_symmetry_space_group_name_Hall '-P 1'
_symmetry_space_group_name_H-M 'P -1'
_atom_sites_solution_hydrogens geom
_atom_sites_solution_primary direct
_atom_sites_solution_secondary difmap
_audit_creation_method SHELXL-97
_cell_angle_alpha 105.3940(10)
_cell_angle_beta 90.3980(10)
_cell_angle_gamma 107.2790(10)
_cell_formula_units_Z 2
_cell_length_a 10.8432(9)
_cell_length_b 11.2454(9)
_cell_length_c 17.9078(15)
_cell_measurement_reflns_used 7859
_cell_measurement_temperature 100(2)
_cell_measurement_theta_max 28.20
_cell_measurement_theta_min 2.32
_cell_volume 2001.5(3)
_computing_cell_refinement 'Bruker SAINT'
_computing_data_collection 'Bruker SMART'
_computing_data_reduction '?'Bruker SAINT''
_computing_molecular_graphics 'Bruker SHELXTL'
_computing_publication_material 'Bruker SHELXTL'
_computing_structure_refinement 'SHELXL-97 (Sheldrick, 1997)'
_computing_structure_solution 'SHELXS-97 (Sheldrick, 1990)'
_diffrn_ambient_temperature 100(2)
_diffrn_measured_fraction_theta_full 0.988
_diffrn_measured_fraction_theta_max 0.988
_diffrn_measurement_device_type 'CCD area detector'
_diffrn_measurement_method 'phi and omega scans'
_diffrn_radiation_monochromator graphite
_diffrn_radiation_source 'fine-focus sealed tube'
_diffrn_radiation_type MoK\a
_diffrn_radiation_wavelength 0.71073
_diffrn_reflns_av_R_equivalents 0.0567
_diffrn_reflns_av_sigmaI/netI 0.0770
_diffrn_reflns_limit_h_max 13
_diffrn_reflns_limit_h_min -13
_diffrn_reflns_limit_k_max 14
_diffrn_reflns_limit_k_min -14
_diffrn_reflns_limit_l_max 22
_diffrn_reflns_limit_l_min -22
_diffrn_reflns_number 21442
_diffrn_reflns_theta_full 26.55
_diffrn_reflns_theta_max 26.55
_diffrn_reflns_theta_min 1.98
_exptl_absorpt_coefficient_mu 0.615
_exptl_absorpt_correction_T_max 0.9699
_exptl_absorpt_correction_T_min 0.9594
_exptl_absorpt_correction_type multi-scan
_exptl_crystal_colour yellow
_exptl_crystal_density_diffrn 1.551
_exptl_crystal_density_method 'not measured'
_exptl_crystal_description cubic
_exptl_crystal_F_000 952
_exptl_crystal_size_max 0.07
_exptl_crystal_size_mid 0.06
_exptl_crystal_size_min 0.05
_refine_diff_density_max 2.748
_refine_diff_density_min -1.175
_refine_diff_density_rms 0.135
_refine_ls_extinction_method none
_refine_ls_goodness_of_fit_ref 1.076
_refine_ls_hydrogen_treatment mixed
_refine_ls_matrix_type full
_refine_ls_number_parameters 513
_refine_ls_number_reflns 8253
_refine_ls_number_restraints 0
_refine_ls_restrained_S_all 1.076
_refine_ls_R_factor_all 0.0934
_refine_ls_R_factor_gt 0.0725
_refine_ls_shift/su_max 0.004
_refine_ls_shift/su_mean 0.000
_refine_ls_structure_factor_coef Fsqd
_refine_ls_weighting_details 'calc w=1/[\s^2^(Fo^2^)+(0.0625P)^2^+9.9022P] where P=(Fo^2^+2Fc^2^)/3'
_refine_ls_weighting_scheme calc
_refine_ls_wR_factor_gt 0.1558
_refine_ls_wR_factor_ref 0.1655
_reflns_number_gt 6615
_reflns_number_total 8253
_reflns_threshold_expression >2sigma(I)
_cod_data_source_file om0604425si20060816_091808.cif
_cod_data_source_block sspf
_cod_depositor_comments
;
The following automatic conversions were performed:

'_symmetry_cell_setting' value 'Triclinic' changed to 'triclinic'
according to /home/saulius/struct/CIF-dictionaries/cif_core.dic
dictionary named 'cif_core.dic' version 2.4.1 from
2010-06-29.

'_exptl_absorpt_correction_type' value 'multiscan'
changed to 'multi-scan' according to
/home/saulius/struct/CIF-dictionaries/cif_core.dic dictionary named
'cif_core.dic' version 2.4.1 from 2010-06-29.

Automatic conversion script
Id: cif_fix_values 1715 2011-07-08 13:25:40Z adriana 
;
_cod_original_sg_symbol_H-M P-1
_cod_database_code 4074152

loop_
_symmetry_equiv_pos_as_xyz
'x, y, z'
'-x, -y, -z'

loop_
_atom_site_label
_atom_site_type_symbol
_atom_site_fract_x
_atom_site_fract_y
_atom_site_fract_z
_atom_site_U_iso_or_equiv
_atom_site_adp_type
_atom_site_occupancy
_atom_site_symmetry_multiplicity
_atom_site_calc_flag
_atom_site_refinement_flags
Rh1 Rh 0.40775(4) 0.48369(4) 0.19148(2) 0.01452(13) Uani 1 1 d .
O1 O 0.7292(4) 0.6239(4) 0.1887(3) 0.0304(10) Uani 1 1 d .
H1 H 0.7433 0.7046 0.2035 0.046 Uiso 1 1 calc R
O2 O 0.2647(4) 0.3920(5) 0.0055(3) 0.0362(12) Uani 1 1 d .
H2 H 0.2511 0.3117 -0.0120 0.054 Uiso 1 1 calc R
C1 C 0.6117(5) 0.5664(6) 0.1475(3) 0.0209(12) Uani 1 1 d .
C2 C 0.5276(5) 0.6377(6) 0.1376(3) 0.0214(12) Uani 1 1 d .
H2A H 0.5502 0.7273 0.1648 0.026 Uiso 1 1 calc R
C3 C 0.4131(6) 0.5798(6) 0.0891(3) 0.0240(13) Uani 1 1 d .
H3 H 0.3623 0.6307 0.0791 0.029 Uiso 1 1 calc R
C4 C 0.3730(6) 0.4444(6) 0.0547(3) 0.0238(13) Uani 1 1 d .
C5 C 0.4483(6) 0.3699(6) 0.0721(3) 0.0257(14) Uani 1 1 d .
H5 H 0.4168 0.2779 0.0540 0.031 Uiso 1 1 calc R
C6 C 0.5705(6) 0.4315(6) 0.1164(3) 0.0248(13) Uani 1 1 d .
H6 H 0.6236 0.3818 0.1249 0.030 Uiso 1 1 calc R
P1 P 0.44724(14) 0.60032(14) 0.31229(8) 0.0168(3) Uani 1 1 d .
O3 O 0.5752(4) 0.7224(4) 0.3207(2) 0.0241(9) Uani 1 1 d .
C7 C 0.6284(5) 0.8119(6) 0.3937(3) 0.0219(13) Uani 1 1 d .
C8 C 0.7069(7) 0.7842(7) 0.4425(4) 0.0364(17) Uani 1 1 d .
H8 H 0.7278 0.7054 0.4271 0.044 Uiso 1 1 calc R
C9 C 0.7555(7) 0.8716(6) 0.5142(4) 0.0373(17) Uani 1 1 d .
H9A H 0.8062 0.8506 0.5492 0.045 Uiso 1 1 calc R
C10 C 0.7315(6) 0.9879(6) 0.5354(4) 0.0299(15) Uani 1 1 d .
H10A H 0.7664 1.0481 0.5845 0.036 Uiso 1 1 calc R
C11 C 0.6563(7) 1.0174(7) 0.4852(4) 0.0381(17) Uani 1 1 d .
H11 H 0.6400 1.0986 0.4997 0.046 Uiso 1 1 calc R
C12 C 0.6038(7) 0.9294(6) 0.4131(4) 0.0374(17) Uani 1 1 d .
H12 H 0.5523 0.9499 0.3782 0.045 Uiso 1 1 calc R
O4 O 0.4727(4) 0.5405(4) 0.3807(2) 0.0221(9) Uani 1 1 d .
C13 C 0.5455(6) 0.4557(6) 0.3767(3) 0.0248(13) Uani 1 1 d .
C14 C 0.5078(7) 0.3724(6) 0.4231(4) 0.0311(15) Uani 1 1 d .
H14 H 0.4333 0.3707 0.4509 0.037 Uiso 1 1 calc R
C15 C 0.5798(9) 0.2923(8) 0.4282(5) 0.051(2) Uani 1 1 d .
H15 H 0.5568 0.2368 0.4611 0.061 Uiso 1 1 calc R
C16 C 0.6846(8) 0.2922(8) 0.3861(5) 0.051(2) Uani 1 1 d .
H16 H 0.7331 0.2357 0.3895 0.061 Uiso 1 1 calc R
C17 C 0.7209(7) 0.3733(7) 0.3384(4) 0.0407(18) Uani 1 1 d .
H17 H 0.7931 0.3713 0.3088 0.049 Uiso 1 1 calc R
C18 C 0.6508(6) 0.4589(6) 0.3336(4) 0.0289(14) Uani 1 1 d .
H18 H 0.6751 0.5164 0.3020 0.035 Uiso 1 1 calc R
O5 O 0.3462(4) 0.6646(4) 0.3588(2) 0.0212(9) Uani 1 1 d .
C19 C 0.2562(6) 0.7055(6) 0.3234(3) 0.0222(13) Uani 1 1 d .
C20 C 0.1328(6) 0.6753(6) 0.3468(3) 0.0243(13) Uani 1 1 d .
H20 H 0.1103 0.6247 0.3824 0.029 Uiso 1 1 calc R
C21 C 0.0412(6) 0.7201(6) 0.3175(4) 0.0301(15) Uani 1 1 d .
H21 H -0.0442 0.7003 0.3334 0.036 Uiso 1 1 calc R
C22 C 0.0743(7) 0.7929(7) 0.2655(4) 0.0323(15) Uiso 1 1 d .
H22 H 0.0118 0.8234 0.2456 0.039 Uiso 1 1 calc R
C23 C 0.1977(7) 0.8215(6) 0.2424(4) 0.0304(15) Uani 1 1 d .
H23 H 0.2194 0.8708 0.2061 0.036 Uiso 1 1 calc R
C24 C 0.2916(6) 0.7792(6) 0.2715(3) 0.0245(13) Uiso 1 1 d .
H24 H 0.3773 0.8003 0.2562 0.029 Uiso 1 1 calc R
P2 P 0.24773(14) 0.33867(15) 0.22237(8) 0.0195(3) Uani 1 1 d .
O6 O 0.2764(5) 0.2156(5) 0.2407(3) 0.0488(14) Uani 1 1 d .
C25 C 0.3417(9) 0.1366(7) 0.1912(5) 0.050(2) Uani 1 1 d .
C26 C 0.4442(9) 0.1238(9) 0.2271(6) 0.063(3) Uani 1 1 d .
H26 H 0.4694 0.1675 0.2807 0.075 Uiso 1 1 calc R
C27 C 0.5101(8) 0.0499(9) 0.1872(5) 0.055(2) Uani 1 1 d .
H27 H 0.5854 0.0458 0.2125 0.066 Uiso 1 1 calc R
C28 C 0.4743(7) -0.0205(7) 0.1113(4) 0.0397(17) Uani 1 1 d .
H28 H 0.5210 -0.0763 0.0854 0.048 Uiso 1 1 calc R
C29 C 0.3691(8) -0.0097(8) 0.0722(4) 0.0439(19) Uani 1 1 d .
H29 H 0.3442 -0.0554 0.0189 0.053 Uiso 1 1 calc R
C30 C 0.2994(7) 0.0714(8) 0.1139(6) 0.050(2) Uani 1 1 d .
H30 H 0.2261 0.0806 0.0895 0.060 Uiso 1 1 calc R
O7 O 0.2001(6) 0.3908(5) 0.3032(3) 0.0567(17) Uani 1 1 d .
C31 C 0.1271(7) 0.3254(7) 0.3535(4) 0.0342(16) Uani 1 1 d .
C32 C 0.0357(6) 0.2039(7) 0.3275(4) 0.0356(17) Uani 1 1 d .
H32 H 0.0255 0.1556 0.2743 0.043 Uiso 1 1 calc R
C33 C -0.0407(6) 0.1538(6) 0.3806(4) 0.0274(14) Uani 1 1 d .
H33 H -0.1024 0.0697 0.3642 0.033 Uiso 1 1 calc R
C34 C -0.0269(6) 0.2269(7) 0.4576(4) 0.0309(15) Uani 1 1 d .
H34 H -0.0799 0.1937 0.4940 0.037 Uiso 1 1 calc R
C35 C 0.0653(6) 0.3494(6) 0.4813(4) 0.0272(14) Uani 1 1 d .
H35 H 0.0736 0.3999 0.5339 0.033 Uiso 1 1 calc R
C36 C 0.1432(6) 0.3976(6) 0.4305(3) 0.0246(13) Uani 1 1 d .
H36 H 0.2079 0.4799 0.4476 0.029 Uiso 1 1 calc R
O8 O 0.1252(5) 0.2582(5) 0.1616(3) 0.0504(14) Uani 1 1 d .
C37 C 0.0474(6) 0.3180(8) 0.1260(5) 0.0393(18) Uani 1 1 d .
C38 C -0.0019(7) 0.2379(7) 0.0530(5) 0.046(2) Uani 1 1 d .
H38 H 0.0156 0.1579 0.0336 0.055 Uiso 1 1 calc R
C39 C -0.0780(8) 0.2781(10) 0.0086(5) 0.059(3) Uani 1 1 d .
H39 H -0.1122 0.2270 -0.0428 0.071 Uiso 1 1 calc R
C40 C -0.1034(8) 0.3937(11) 0.0402(7) 0.066(3) Uani 1 1 d .
H40 H -0.1556 0.4231 0.0109 0.080 Uiso 1 1 calc R
C41 C -0.0519(9) 0.4662(9) 0.1151(7) 0.073(3) Uani 1 1 d .
H41 H -0.0706 0.5447 0.1378 0.088 Uiso 1 1 calc R
C42 C 0.0243(8) 0.4267(10) 0.1562(5) 0.058(3) Uani 1 1 d .
H42 H 0.0611 0.4781 0.2071 0.069 Uiso 1 1 calc R
P3 P 0.82947(17) 0.92703(17) 0.13989(10) 0.0311(4) Uani 1 1 d .
O9 O 0.7953(4) 0.8769(4) 0.2081(2) 0.0306(10) Uani 1 1 d .
O10 O 0.7608(5) 0.8545(5) 0.0644(3) 0.0463(13) Uani 1 1 d .
F1 F 0.9764(4) 0.9617(4) 0.1375(3) 0.0441(11) Uani 1 1 d .
F2 F 0.8179(4) 1.0640(4) 0.1605(2) 0.0414(10) Uani 1 1 d .

loop_
_atom_site_aniso_label
_atom_site_aniso_U_11
_atom_site_aniso_U_22
_atom_site_aniso_U_33
_atom_site_aniso_U_23
_atom_site_aniso_U_13
_atom_site_aniso_U_12
Rh1 0.0127(2) 0.0178(2) 0.0105(2) 0.00446(16) 0.00089(15) 0.00052(16)
O1 0.022(2) 0.032(3) 0.032(2) 0.005(2) 0.0036(19) 0.0053(19)
O2 0.026(2) 0.044(3) 0.026(2) 0.009(2) -0.0049(19) -0.006(2)
C1 0.016(3) 0.032(3) 0.014(3) 0.006(2) 0.007(2) 0.006(2)
C2 0.018(3) 0.028(3) 0.016(3) 0.008(2) 0.002(2) 0.004(2)
C3 0.028(3) 0.029(3) 0.015(3) 0.012(3) 0.004(2) 0.004(3)
C4 0.018(3) 0.034(4) 0.014(3) 0.010(3) 0.005(2) -0.004(3)
C5 0.028(3) 0.027(3) 0.019(3) 0.008(3) 0.010(3) 0.003(3)
C6 0.024(3) 0.030(3) 0.023(3) 0.012(3) 0.009(3) 0.007(3)
P1 0.0157(7) 0.0181(7) 0.0140(7) 0.0047(6) -0.0010(5) 0.0013(6)
O3 0.025(2) 0.022(2) 0.015(2) 0.0025(17) -0.0015(17) -0.0044(18)
C7 0.017(3) 0.029(3) 0.014(3) 0.002(2) -0.001(2) 0.001(2)
C8 0.036(4) 0.028(4) 0.041(4) -0.003(3) -0.013(3) 0.016(3)
C9 0.040(4) 0.024(3) 0.041(4) -0.002(3) -0.021(3) 0.010(3)
C10 0.027(3) 0.025(3) 0.030(3) 0.002(3) -0.004(3) 0.001(3)
C11 0.043(4) 0.022(3) 0.044(4) 0.004(3) -0.017(3) 0.008(3)
C12 0.049(4) 0.021(3) 0.035(4) 0.006(3) -0.022(3) 0.001(3)
O4 0.027(2) 0.024(2) 0.018(2) 0.0072(17) 0.0010(17) 0.0108(18)
C13 0.026(3) 0.028(3) 0.018(3) -0.001(3) -0.008(2) 0.011(3)
C14 0.044(4) 0.033(4) 0.022(3) 0.009(3) 0.001(3) 0.020(3)
C15 0.073(6) 0.049(5) 0.042(5) 0.014(4) 0.001(4) 0.033(5)
C16 0.057(5) 0.044(5) 0.059(5) 0.006(4) -0.014(4) 0.035(4)
C17 0.030(4) 0.038(4) 0.044(4) -0.006(3) -0.008(3) 0.013(3)
C18 0.027(3) 0.024(3) 0.029(3) -0.001(3) -0.008(3) 0.006(3)
O5 0.025(2) 0.026(2) 0.015(2) 0.0066(17) -0.0005(16) 0.0107(18)
C19 0.023(3) 0.020(3) 0.021(3) 0.002(2) -0.005(2) 0.007(2)
C20 0.030(3) 0.020(3) 0.023(3) 0.004(2) 0.003(3) 0.009(3)
C21 0.022(3) 0.029(4) 0.034(4) 0.001(3) -0.007(3) 0.009(3)
C23 0.041(4) 0.021(3) 0.026(3) 0.009(3) -0.010(3) 0.003(3)
P2 0.0183(7) 0.0213(8) 0.0151(7) 0.0039(6) 0.0014(6) 0.0018(6)
O6 0.053(3) 0.042(3) 0.049(3) 0.011(3) 0.011(3) 0.012(3)
C25 0.063(6) 0.020(4) 0.067(6) 0.011(4) 0.048(5) 0.011(4)
C26 0.042(5) 0.054(6) 0.065(6) -0.009(5) 0.019(5) -0.004(4)
C27 0.028(4) 0.063(6) 0.052(5) 0.001(4) 0.005(4) -0.003(4)
C28 0.038(4) 0.032(4) 0.045(4) 0.003(3) 0.015(3) 0.012(3)
C29 0.046(5) 0.049(5) 0.032(4) 0.014(4) 0.010(3) 0.007(4)
C30 0.024(4) 0.057(5) 0.094(7) 0.060(5) 0.021(4) 0.014(4)
O7 0.062(4) 0.046(3) 0.028(3) 0.000(2) 0.013(3) -0.023(3)
C31 0.032(4) 0.036(4) 0.022(3) 0.009(3) 0.010(3) -0.009(3)
C32 0.031(4) 0.041(4) 0.018(3) -0.001(3) 0.005(3) -0.005(3)
C33 0.020(3) 0.030(3) 0.028(3) 0.013(3) 0.003(3) -0.003(3)
C34 0.026(3) 0.041(4) 0.028(3) 0.017(3) 0.009(3) 0.007(3)
C35 0.029(3) 0.032(4) 0.021(3) 0.006(3) 0.004(3) 0.010(3)
C36 0.024(3) 0.022(3) 0.023(3) 0.005(3) -0.002(2) 0.001(3)
O8 0.042(3) 0.052(3) 0.045(3) 0.017(3) -0.005(3) -0.006(3)
C37 0.019(3) 0.055(5) 0.045(4) 0.031(4) -0.003(3) 0.000(3)
C38 0.032(4) 0.029(4) 0.070(6) 0.010(4) 0.014(4) 0.002(3)
C39 0.045(5) 0.076(7) 0.030(4) 0.006(4) -0.010(4) -0.013(5)
C40 0.029(4) 0.079(7) 0.099(8) 0.054(7) -0.019(5) 0.003(4)
C41 0.037(5) 0.047(6) 0.121(10) 0.000(6) 0.017(6) 0.013(4)
C42 0.036(5) 0.070(6) 0.039(5) -0.008(4) 0.000(4) -0.003(4)
P3 0.0299(9) 0.0266(9) 0.0297(9) 0.0049(7) -0.0043(7) 0.0011(7)
O9 0.031(2) 0.027(2) 0.025(2) 0.0067(19) 0.0018(19) -0.0037(19)
O10 0.051(3) 0.044(3) 0.035(3) 0.003(2) -0.018(2) 0.009(3)
F1 0.026(2) 0.040(2) 0.059(3) 0.009(2) 0.0061(19) 0.0034(18)
F2 0.042(2) 0.028(2) 0.052(3) 0.0080(19) 0.001(2) 0.0093(18)

loop_
_atom_type_symbol
_atom_type_description
_atom_type_scat_dispersion_real
_atom_type_scat_dispersion_imag
_atom_type_scat_source
C C 0.0033 0.0016 'International Tables Vol C Tables 4.2.6.8 and 6.1.1.4'
H H 0.0000 0.0000 'International Tables Vol C Tables 4.2.6.8 and 6.1.1.4'
O O 0.0106 0.0060 'International Tables Vol C Tables 4.2.6.8 and 6.1.1.4'
F F 0.0171 0.0103 'International Tables Vol C Tables 4.2.6.8 and 6.1.1.4'
P P 0.1023 0.0942 'International Tables Vol C Tables 4.2.6.8 and 6.1.1.4'
Rh Rh -1.1178 0.9187 'International Tables Vol C Tables 4.2.6.8 and 6.1.1.4'

loop_
_geom_angle_atom_site_label_1
_geom_angle_atom_site_label_2
_geom_angle_atom_site_label_3
_geom_angle
P1 Rh1 P2 90.40(6)
P1 Rh1 C2 97.68(15)
P2 Rh1 C2 163.55(15)
P1 Rh1 C5 158.10(16)
P2 Rh1 C5 102.27(16)
C2 Rh1 C5 74.9(2)
P1 Rh1 C6 122.67(16)
P2 Rh1 C6 123.29(16)
C2 Rh1 C6 63.5(2)
C5 Rh1 C6 35.6(2)
P1 Rh1 C3 121.30(16)
P2 Rh1 C3 129.34(16)
C2 Rh1 C3 34.8(2)
C5 Rh1 C3 63.2(2)
C6 Rh1 C3 74.2(2)
P1 Rh1 C1 99.06(14)
P2 Rh1 C1 156.51(16)
C2 Rh1 C1 35.6(2)
C5 Rh1 C1 62.8(2)
C6 Rh1 C1 34.6(2)
C3 Rh1 C1 62.6(2)
P1 Rh1 C4 155.84(16)
P2 Rh1 C4 105.78(14)
C2 Rh1 C4 62.4(2)
C5 Rh1 C4 35.2(2)
C6 Rh1 C4 62.9(2)
C3 Rh1 C4 34.7(2)
C1 Rh1 C4 73.13(19)
O1 C1 C6 118.4(5)
O1 C1 C2 122.2(5)
C6 C1 C2 119.3(5)
O1 C1 Rh1 129.0(4)
C6 C1 Rh1 72.1(3)
C2 C1 Rh1 69.1(3)
C3 C2 C1 121.6(6)
C3 C2 Rh1 75.7(3)
C1 C2 Rh1 75.4(3)
C2 C3 C4 119.2(6)
C2 C3 Rh1 69.5(3)
C4 C3 Rh1 73.5(3)
O2 C4 C3 117.8(6)
O2 C4 C5 122.8(6)
C3 C4 C5 119.4(5)
O2 C4 Rh1 131.9(4)
C3 C4 Rh1 71.8(3)
C5 C4 Rh1 69.5(3)
C4 C5 C6 120.6(6)
C4 C5 Rh1 75.3(3)
C6 C5 Rh1 73.9(3)
C1 C6 C5 119.1(6)
C1 C6 Rh1 73.3(3)
C5 C6 Rh1 70.6(3)
O4 P1 O5 92.8(2)
O4 P1 O3 104.0(2)
O5 P1 O3 103.3(2)
O4 P1 Rh1 121.39(16)
O5 P1 Rh1 123.40(16)
O3 P1 Rh1 109.08(16)
C7 O3 P1 121.8(4)
C8 C7 C12 120.9(6)
C8 C7 O3 120.5(6)
C12 C7 O3 118.5(5)
C7 C8 C9 119.5(6)
C10 C9 C8 120.8(6)
C9 C10 C11 119.6(6)
C10 C11 C12 120.7(6)
C7 C12 C11 118.4(6)
C13 O4 P1 125.4(4)
C18 C13 C14 122.5(6)
C18 C13 O4 122.9(6)
C14 C13 O4 114.5(5)
C15 C14 C13 119.0(7)
C16 C15 C14 120.2(8)
C15 C16 C17 120.9(7)
C16 C17 C18 120.0(7)
C13 C18 C17 117.3(7)
C19 O5 P1 123.8(4)
C20 C19 C24 121.7(6)
C20 C19 O5 116.3(5)
C24 C19 O5 121.9(5)
C19 C20 C21 119.1(6)
C22 C21 C20 120.1(6)
C23 C22 C21 120.0(6)
C22 C23 C24 121.1(6)
C19 C24 C23 118.1(6)
O7 P2 O8 108.9(3)
O7 P2 O6 96.5(3)
O8 P2 O6 96.6(3)
O7 P2 Rh1 113.3(2)
O8 P2 Rh1 119.8(2)
O6 P2 Rh1 118.4(2)
C25 O6 P2 123.8(5)
C26 C25 C30 122.0(7)
C26 C25 O6 114.4(8)
C30 C25 O6 123.5(9)
C27 C26 C25 119.5(9)
C26 C27 C28 122.7(9)
C27 C28 C29 119.4(7)
C28 C29 C30 118.3(7)
C25 C30 C29 117.9(7)
C31 O7 P2 131.4(5)
C36 C31 C32 121.6(6)
C36 C31 O7 114.8(6)
C32 C31 O7 123.3(6)
C31 C32 C33 118.8(6)
C34 C33 C32 119.8(6)
C33 C34 C35 119.6(6)
C36 C35 C34 121.1(6)
C35 C36 C31 119.0(6)
C37 O8 P2 123.5(5)
C42 C37 C38 123.9(7)
C42 C37 O8 127.7(8)
C38 C37 O8 108.4(7)
C37 C38 C39 117.6(8)
C40 C39 C38 119.0(8)
C39 C40 C41 119.1(8)
C42 C41 C40 120.7(9)
C37 C42 C41 119.7(8)
O10 P3 O9 119.9(3)
O10 P3 F1 112.1(3)
O9 P3 F1 108.0(3)
O10 P3 F2 109.0(3)
O9 P3 F2 107.1(3)
F1 P3 F2 98.7(2)

loop_
_geom_bond_atom_site_label_1
_geom_bond_atom_site_label_2
_geom_bond_distance
Rh1 P1 2.1750(15)
Rh1 P2 2.1880(16)
Rh1 C2 2.278(6)
Rh1 C5 2.301(6)
Rh1 C6 2.344(6)
Rh1 C3 2.356(6)
Rh1 C1 2.360(6)
Rh1 C4 2.377(6)
O1 C1 1.353(7)
O2 C4 1.343(7)
C1 C6 1.399(8)
C1 C2 1.419(8)
C2 C3 1.387(8)
C3 C4 1.411(9)
C4 C5 1.417(9)
C5 C6 1.419(9)
P1 O4 1.604(4)
P1 O5 1.606(4)
P1 O3 1.609(4)
O3 C7 1.414(7)
C7 C8 1.368(9)
C7 C12 1.381(9)
C8 C9 1.381(9)
C9 C10 1.364(9)
C10 C11 1.376(9)
C11 C12 1.395(9)
O4 C13 1.397(7)
C13 C18 1.379(9)
C13 C14 1.387(9)
C14 C15 1.375(10)
C15 C16 1.368(12)
C16 C17 1.387(12)
C17 C18 1.409(9)
O5 C19 1.406(7)
C19 C20 1.376(9)
C19 C24 1.387(8)
C20 C21 1.395(8)
C21 C22 1.379(9)
C22 C23 1.373(10)
C23 C24 1.395(9)
P2 O7 1.564(5)
P2 O8 1.585(5)
P2 O6 1.617(6)
O6 C25 1.429(9)
C25 C26 1.343(13)
C25 C30 1.385(12)
C26 C27 1.325(12)
C27 C28 1.366(11)
C28 C29 1.386(11)
C29 C30 1.419(11)
O7 C31 1.412(8)
C31 C36 1.382(9)
C31 C32 1.385(9)
C32 C33 1.387(9)
C33 C34 1.386(9)
C34 C35 1.394(9)
C35 C36 1.354(8)
O8 C37 1.458(9)
C37 C42 1.297(12)
C37 C38 1.372(11)
C38 C39 1.386(12)
C39 C40 1.383(14)
C40 C41 1.384(14)
C41 C42 1.343(14)
P3 O10 1.444(5)
P3 O9 1.481(5)
P3 F1 1.527(4)
P3 F2 1.529(4)

loop_
_geom_hbond_atom_site_label_D
_geom_hbond_atom_site_label_H
_geom_hbond_atom_site_label_A
_geom_hbond_distance_DH
_geom_hbond_distance_HA
_geom_hbond_distance_DA
_geom_hbond_angle_DHA
_geom_hbond_site_symmetry_A
O1 H1 O9 0.84 1.83 2.644(6) 162.9 .
O2 H2 O10 0.84 1.82 2.651(7) 169.4 2_665

loop_
_geom_torsion_atom_site_label_1
_geom_torsion_atom_site_label_2
_geom_torsion_atom_site_label_3
_geom_torsion_atom_site_label_4
_geom_torsion
P1 Rh1 C1 O1 24.6(5)
P2 Rh1 C1 O1 -88.1(6)
C2 Rh1 C1 O1 115.1(7)
C5 Rh1 C1 O1 -142.5(6)
C6 Rh1 C1 O1 -112.5(7)
C3 Rh1 C1 O1 145.2(6)
C4 Rh1 C1 O1 -178.9(6)
P1 Rh1 C1 C6 137.0(3)
P2 Rh1 C1 C6 24.4(6)
C2 Rh1 C1 C6 -132.4(5)
C5 Rh1 C1 C6 -30.0(3)
C3 Rh1 C1 C6 -102.3(4)
C4 Rh1 C1 C6 -66.5(4)
P1 Rh1 C1 C2 -90.6(3)
P2 Rh1 C1 C2 156.8(3)
C5 Rh1 C1 C2 102.4(4)
C6 Rh1 C1 C2 132.4(5)
C3 Rh1 C1 C2 30.1(3)
C4 Rh1 C1 C2 66.0(3)
O1 C1 C2 C3 173.7(5)
C6 C1 C2 C3 -9.0(8)
Rh1 C1 C2 C3 -62.6(5)
O1 C1 C2 Rh1 -123.7(5)
C6 C1 C2 Rh1 53.6(5)
P1 Rh1 C2 C3 -136.5(3)
P2 Rh1 C2 C3 -17.7(8)
C5 Rh1 C2 C3 64.6(4)
C6 Rh1 C2 C3 100.7(4)
C1 Rh1 C2 C3 128.7(5)
C4 Rh1 C2 C3 29.0(4)
P1 Rh1 C2 C1 94.9(3)
P2 Rh1 C2 C1 -146.4(5)
C5 Rh1 C2 C1 -64.1(3)
C6 Rh1 C2 C1 -27.9(3)
C3 Rh1 C2 C1 -128.7(5)
C4 Rh1 C2 C1 -99.6(4)
C1 C2 C3 C4 6.3(8)
Rh1 C2 C3 C4 -56.2(5)
C1 C2 C3 Rh1 62.4(5)
P1 Rh1 C3 C2 53.0(4)
P2 Rh1 C3 C2 173.6(3)
C5 Rh1 C3 C2 -102.4(4)
C6 Rh1 C3 C2 -66.0(4)
C1 Rh1 C3 C2 -30.8(4)
C4 Rh1 C3 C2 -130.9(6)
P1 Rh1 C3 C4 -176.1(3)
P2 Rh1 C3 C4 -55.5(4)
C2 Rh1 C3 C4 130.9(6)
C5 Rh1 C3 C4 28.5(3)
C6 Rh1 C3 C4 64.9(4)
C1 Rh1 C3 C4 100.1(4)
C2 C3 C4 O2 -177.2(5)
Rh1 C3 C4 O2 128.5(5)
C2 C3 C4 C5 1.8(8)
Rh1 C3 C4 C5 -52.5(5)
C2 C3 C4 Rh1 54.3(5)
P1 Rh1 C4 O2 -103.2(6)
P2 Rh1 C4 O2 27.1(6)
C2 Rh1 C4 O2 -140.5(7)
C5 Rh1 C4 O2 116.1(8)
C6 Rh1 C4 O2 146.9(7)
C3 Rh1 C4 O2 -111.4(8)
C1 Rh1 C4 O2 -177.3(7)
P1 Rh1 C4 C3 8.2(6)
P2 Rh1 C4 C3 138.5(3)
C2 Rh1 C4 C3 -29.1(3)
C5 Rh1 C4 C3 -132.5(5)
C6 Rh1 C4 C3 -101.7(4)
C1 Rh1 C4 C3 -65.9(4)
P1 Rh1 C4 C5 140.6(4)
P2 Rh1 C4 C5 -89.0(3)
C2 Rh1 C4 C5 103.4(4)
C6 Rh1 C4 C5 30.7(3)
C3 Rh1 C4 C5 132.5(5)
C1 Rh1 C4 C5 66.5(4)
O2 C4 C5 C6 171.8(5)
C3 C4 C5 C6 -7.2(8)
Rh1 C4 C5 C6 -60.8(5)
O2 C4 C5 Rh1 -127.4(5)
C3 C4 C5 Rh1 53.6(5)
P1 Rh1 C5 C4 -135.9(4)
P2 Rh1 C5 C4 100.0(3)
C2 Rh1 C5 C4 -63.3(3)
C6 Rh1 C5 C4 -128.5(5)
C3 Rh1 C5 C4 -28.0(3)
C1 Rh1 C5 C4 -99.3(4)
P1 Rh1 C5 C6 -7.3(7)
P2 Rh1 C5 C6 -131.4(3)
C2 Rh1 C5 C6 65.3(4)
C3 Rh1 C5 C6 100.5(4)
C1 Rh1 C5 C6 29.2(3)
C4 Rh1 C5 C6 128.5(5)
O1 C1 C6 C5 -179.1(5)
C2 C1 C6 C5 3.4(8)
Rh1 C1 C6 C5 55.7(5)
O1 C1 C6 Rh1 125.2(5)
C2 C1 C6 Rh1 -52.2(5)
C4 C5 C6 C1 4.5(8)
Rh1 C5 C6 C1 -57.0(5)
C4 C5 C6 Rh1 61.5(5)
P1 Rh1 C6 C1 -53.1(4)
P2 Rh1 C6 C1 -168.6(3)
C2 Rh1 C6 C1 28.7(3)
C5 Rh1 C6 C1 130.1(5)
C3 Rh1 C6 C1 64.3(4)
C4 Rh1 C6 C1 99.7(4)
P1 Rh1 C6 C5 176.8(3)
P2 Rh1 C6 C5 61.2(4)
C2 Rh1 C6 C5 -101.4(4)
C3 Rh1 C6 C5 -65.8(4)
C1 Rh1 C6 C5 -130.1(5)
C4 Rh1 C6 C5 -30.4(3)
P2 Rh1 P1 O4 54.5(2)
C2 Rh1 P1 O4 -139.8(2)
C5 Rh1 P1 O4 -71.5(5)
C6 Rh1 P1 O4 -76.5(3)
C3 Rh1 P1 O4 -167.2(3)
C1 Rh1 P1 O4 -103.9(2)
C4 Rh1 P1 O4 -172.6(4)
P2 Rh1 P1 O5 -63.6(2)
C2 Rh1 P1 O5 102.1(2)
C5 Rh1 P1 O5 170.5(5)
C6 Rh1 P1 O5 165.4(3)
C3 Rh1 P1 O5 74.7(3)
C1 Rh1 P1 O5 138.0(2)
C4 Rh1 P1 O5 69.3(4)
P2 Rh1 P1 O3 175.20(18)
C2 Rh1 P1 O3 -19.2(2)
C5 Rh1 P1 O3 49.2(5)
C6 Rh1 P1 O3 44.2(3)
C3 Rh1 P1 O3 -46.5(3)
C1 Rh1 P1 O3 16.8(2)
C4 Rh1 P1 O3 -52.0(4)
O4 P1 O3 C7 -45.8(5)
O5 P1 O3 C7 50.6(5)
Rh1 P1 O3 C7 -176.6(4)
P1 O3 C7 C8 81.5(7)
P1 O3 C7 C12 -101.1(6)
C12 C7 C8 C9 4.1(11)
O3 C7 C8 C9 -178.6(6)
C7 C8 C9 C10 -3.3(12)
C8 C9 C10 C11 1.0(11)
C9 C10 C11 C12 0.4(11)
C8 C7 C12 C11 -2.7(11)
O3 C7 C12 C11 179.9(6)
C10 C11 C12 C7 0.4(11)
O5 P1 O4 C13 172.8(5)
O3 P1 O4 C13 -82.8(5)
Rh1 P1 O4 C13 40.3(5)
P1 O4 C13 C18 31.9(8)
P1 O4 C13 C14 -151.5(5)
C18 C13 C14 C15 1.8(10)
O4 C13 C14 C15 -174.8(6)
C13 C14 C15 C16 -2.1(11)
C14 C15 C16 C17 0.7(13)
C15 C16 C17 C18 0.9(12)
C14 C13 C18 C17 -0.2(9)
O4 C13 C18 C17 176.1(5)
C16 C17 C18 C13 -1.2(10)
O4 P1 O5 C19 -161.7(4)
O3 P1 O5 C19 93.2(4)
Rh1 P1 O5 C19 -30.7(5)
P1 O5 C19 C20 137.1(5)
P1 O5 C19 C24 -46.8(7)
C24 C19 C20 C21 0.0(9)
O5 C19 C20 C21 176.1(5)
C19 C20 C21 C22 0.3(9)
C20 C21 C22 C23 0.1(10)
C21 C22 C23 C24 -0.8(10)
C20 C19 C24 C23 -0.7(9)
O5 C19 C24 C23 -176.6(5)
C22 C23 C24 C19 1.1(9)
P1 Rh1 P2 O7 17.6(3)
C2 Rh1 P2 O7 -102.1(6)
C5 Rh1 P2 O7 179.6(3)
C6 Rh1 P2 O7 148.2(3)
C3 Rh1 P2 O7 -115.0(3)
C1 Rh1 P2 O7 131.9(4)
C4 Rh1 P2 O7 -144.2(3)
P1 Rh1 P2 O8 148.3(3)
C2 Rh1 P2 O8 28.6(6)
C5 Rh1 P2 O8 -49.7(3)
C6 Rh1 P2 O8 -81.2(3)
C3 Rh1 P2 O8 15.6(3)
C1 Rh1 P2 O8 -97.5(4)
C4 Rh1 P2 O8 -13.6(3)
P1 Rh1 P2 O6 -94.3(2)
C2 Rh1 P2 O6 146.0(6)
C5 Rh1 P2 O6 67.7(3)
C6 Rh1 P2 O6 36.3(3)
C3 Rh1 P2 O6 133.1(3)
C1 Rh1 P2 O6 20.0(4)
C4 Rh1 P2 O6 103.9(3)
O7 P2 O6 C25 -170.6(6)
O8 P2 O6 C25 79.5(7)
Rh1 P2 O6 C25 -49.7(7)
P2 O6 C25 C26 126.3(7)
P2 O6 C25 C30 -57.6(9)
C30 C25 C26 C27 2.1(13)
O6 C25 C26 C27 178.3(7)
C25 C26 C27 C28 -3.6(14)
C26 C27 C28 C29 3.7(13)
C27 C28 C29 C30 -2.2(11)
C26 C25 C30 C29 -0.7(11)
O6 C25 C30 C29 -176.6(6)
C28 C29 C30 C25 0.8(10)
O8 P2 O7 C31 63.2(8)
O6 P2 O7 C31 -36.1(7)
Rh1 P2 O7 C31 -160.9(6)
P2 O7 C31 C36 156.9(6)
P2 O7 C31 C32 -29.8(12)
C36 C31 C32 C33 -0.3(11)
O7 C31 C32 C33 -173.2(7)
C31 C32 C33 C34 1.6(11)
C32 C33 C34 C35 -1.0(10)
C33 C34 C35 C36 -1.0(10)
C34 C35 C36 C31 2.4(10)
C32 C31 C36 C35 -1.7(11)
O7 C31 C36 C35 171.7(6)
O7 P2 O8 C37 76.8(6)
O6 P2 O8 C37 176.0(5)
Rh1 P2 O8 C37 -55.8(6)
P2 O8 C37 C42 -31.8(10)
P2 O8 C37 C38 149.3(5)
C42 C37 C38 C39 1.8(12)
O8 C37 C38 C39 -179.2(6)
C37 C38 C39 C40 -1.7(12)
C38 C39 C40 C41 0.2(13)
C39 C40 C41 C42 1.5(14)
C38 C37 C42 C41 -0.1(13)
O8 C37 C42 C41 -178.9(8)
C40 C41 C42 C37 -1.6(14)
